data_4323954
loop_
_publ_author_name
'Michael Ruf'
'Heinrich Vahrenkamp'

_publ_section_title
;
 Small Molecule Chemistry of the Pyrazolylborate-Zinc Unit TpCum,MeZn
;
_journal_name_full 'Inorganic Chemistry'
_journal_page_first 6571
_journal_page_last 6578
_journal_paper_doi 10.1021/ic960335a
_journal_volume 35
_journal_year 1996
_chemical_compound_source Acetonitrile
_chemical_formula_sum 'C39 H47 B N6 S Zn'
_chemical_formula_weight 708.07
_chemical_name_systematic Hydrotris-(3-cumyl-5-methyl-pyrazol-1-yl)-borato-zink-hydrogensylfid
_space_group_IT_number 2
_symmetry_cell_setting triclinic
_symmetry_space_group_name_Hall '-P 1'
_symmetry_space_group_name_H-M 'P -1'
_atom_sites_solution_hydrogens geom
_atom_sites_solution_primary direct
_atom_sites_solution_secondary difmap
_audit_creation_method SHELXL
_cell_angle_alpha 74.830(10)
_cell_angle_beta 86.120(10)
_cell_angle_gamma 70.500(10)
_cell_formula_units_Z 2
_cell_length_a 11.7040(10)
_cell_length_b 13.4070(10)
_cell_length_c 13.983(4)
_cell_measurement_reflns_used 25
_cell_measurement_temperature 293(2)
_cell_measurement_theta_max 18
_cell_measurement_theta_min 10.4
_cell_volume 1995.8(6)
_computing_cell_refinement 'NONIUS EXPRESS'
_computing_data_collection 'NONIUS EXPRESS'
_computing_data_reduction 'CADFOR, CADSEX (E. Keller 1976, 1981)'
_computing_molecular_graphics 'SCHAKAl (E. Keller, 1992)'
_computing_structure_refinement 'SHELXL-93 (Sheldrick, 1993)'
_computing_structure_solution 'SHELXS-86 (Sheldrick, 1990)'
_diffrn_ambient_temperature 293(2)
_diffrn_measurement_device Nonius-Turbo-CAD4
_diffrn_measurement_method Omega-2Theta
_diffrn_radiation_monochromator graphite
_diffrn_radiation_source 'fine-focus sealed tube'
_diffrn_radiation_type MoK\a
_diffrn_radiation_wavelength 0.71069
_diffrn_reflns_av_R_equivalents 0.0517
_diffrn_reflns_av_sigmaI/netI 0.1599
_diffrn_reflns_limit_h_max 0
_diffrn_reflns_limit_h_min -13
_diffrn_reflns_limit_k_max 14
_diffrn_reflns_limit_k_min -15
_diffrn_reflns_limit_l_max 16
_diffrn_reflns_limit_l_min -16
_diffrn_reflns_number 7058
_diffrn_reflns_theta_max 24.58
_diffrn_reflns_theta_min 3.21
_diffrn_standards_decay_% 90
_diffrn_standards_interval_count 200
_diffrn_standards_interval_time 3600
_diffrn_standards_number 2
_exptl_absorpt_coefficient_mu 0.701
_exptl_absorpt_correction_T_max None
_exptl_absorpt_correction_T_min None
_exptl_absorpt_correction_type none
_exptl_crystal_colour colourless
_exptl_crystal_density_diffrn 1.178
_exptl_crystal_density_meas 1.20
_exptl_crystal_density_method floating
_exptl_crystal_description isometric
_exptl_crystal_F_000 748
_exptl_crystal_size_max 0.5
_exptl_crystal_size_mid 0.5
_exptl_crystal_size_min 0.4
_refine_diff_density_max 0.346
_refine_diff_density_min -0.338
_refine_diff_density_rms 0.062
_refine_ls_extinction_method none
_refine_ls_goodness_of_fit_all 1.093
_refine_ls_goodness_of_fit_obs 1.132
_refine_ls_hydrogen_treatment Riding-model
_refine_ls_matrix_type full
_refine_ls_number_parameters 433
_refine_ls_number_reflns 6678
_refine_ls_number_restraints 0
_refine_ls_restrained_S_all 1.107
_refine_ls_restrained_S_obs 1.132
_refine_ls_R_factor_all 0.2324
_refine_ls_R_factor_obs 0.0704
_refine_ls_shift/esd_max 0.142
_refine_ls_shift/esd_mean 0.009
_refine_ls_structure_factor_coef Fsqd
_refine_ls_weighting_details 'w=1/[\s^2^(Fo^2^)+(0.0524P)^2^+4.0235P] where P=(Fo^2^+2Fc^2^)/3'
_refine_ls_weighting_scheme calc
_refine_ls_wR_factor_all 0.2200
_refine_ls_wR_factor_obs 0.1392
_reflns_number_observed 2774
_reflns_number_total 6696
_reflns_observed_criterion >2sigma(I)
_cod_data_source_file ic960335a_2.cif
_cod_data_source_block r57
_cod_depositor_comments
;
The following automatic conversions were performed:

'_exptl_absorpt_correction_type' value 'None' changed to 'none'
according to the built-in table from CIF Core dictionary named
'cif_core.dic' version 2.4.1 from 2010-06-29.

'_geom_bond_publ_flag'
value 'Y' changed to 'y' according to the built-in table from CIF
Core dictionary named 'cif_core.dic' version 2.4.1 from 2010-06-29
(55 times).

'_geom_angle_publ_flag' value 'Y' changed to 'y'
according to the built-in table from CIF Core dictionary named
'cif_core.dic' version 2.4.1 from 2010-06-29 (87 times).

Automatic conversion script
Id: cif_fix_values 1715 2011-07-08 13:25:40Z adriana 

The following automatic conversions were performed:

'_refine_ls_weighting_scheme' value 'calc
w=1/[\s^2^(Fo^2^)+(0.0524P)^2^+4.0235P] where P=(Fo^2^+2Fc^2^)/3' was
changed to 'calc'. New tag '_refine_ls_weighting_details' was
created. The value of the new tag was set to
'w=1/[\s^2^(Fo^2^)+(0.0524P)^2^+4.0235P] where P=(Fo^2^+2Fc^2^)/3'.

Automatic conversion script
Id: cif_fix_values 3143 2015-03-26 13:38:13Z robertas 
;
_cod_database_code 4323954

loop_
_symmetry_equiv_pos_as_xyz
'x, y, z'
'-x, -y, -z'

loop_
_atom_site_aniso_label
_atom_site_aniso_U_11
_atom_site_aniso_U_22
_atom_site_aniso_U_33
_atom_site_aniso_U_23
_atom_site_aniso_U_13
_atom_site_aniso_U_12
Zn 0.0640(7) 0.0779(7) 0.0561(6) -0.0142(5) 0.0070(5) -0.0168(5)
N1 0.058(4) 0.062(5) 0.056(4) -0.014(3) 0.010(3) -0.018(4)
N2 0.055(4) 0.079(5) 0.060(4) -0.020(4) 0.003(4) -0.019(4)
N3 0.055(4) 0.068(5) 0.052(4) -0.001(3) -0.003(3) -0.022(4)
S 0.129(3) 0.214(4) 0.078(2) -0.041(2) 0.029(2) -0.027(3)
N4 0.061(4) 0.062(5) 0.052(4) -0.007(4) 0.000(3) -0.012(4)
C1 0.072(6) 0.067(6) 0.063(5) -0.005(5) 0.001(5) -0.021(5)
C2 0.079(6) 0.047(5) 0.084(6) 0.002(5) -0.003(5) -0.007(5)
C3 0.054(5) 0.053(5) 0.068(6) -0.009(4) -0.010(4) -0.017(4)
C4 0.099(8) 0.121(9) 0.076(7) 0.010(6) 0.011(6) -0.033(7)
C5 0.055(5) 0.054(6) 0.080(6) -0.023(5) -0.001(4) -0.016(5)
C6 0.063(6) 0.059(6) 0.099(7) -0.024(5) 0.021(5) -0.017(5)
C7 0.091(7) 0.079(7) 0.113(8) -0.033(6) 0.032(6) -0.042(6)
C8 0.069(6) 0.076(7) 0.109(8) -0.042(6) 0.011(6) -0.024(6)
C9 0.076(7) 0.068(7) 0.133(9) -0.031(7) 0.000(6) -0.007(6)
C10 0.071(6) 0.066(7) 0.106(7) -0.021(5) 0.008(6) -0.010(5)
C11 0.081(8) 0.127(10) 0.161(11) -0.081(9) 0.044(8) -0.024(7)
C12 0.057(8) 0.346(23) 0.204(15) -0.136(15) 0.010(9) -0.012(11)
C13 0.147(12) 0.345(23) 0.184(14) -0.172(16) 0.077(11) -0.097(14)
N5 0.050(4) 0.072(5) 0.051(4) -0.017(3) 0.003(3) -0.015(3)
C14 0.058(6) 0.068(6) 0.067(6) -0.015(5) 0.004(5) -0.014(5)
C15 0.053(5) 0.076(6) 0.082(6) -0.012(5) -0.011(5) -0.013(5)
C16 0.061(6) 0.063(6) 0.063(5) -0.013(4) -0.004(5) -0.011(5)
C17 0.064(6) 0.101(7) 0.079(6) -0.021(5) 0.011(5) -0.021(5)
C18 0.070(6) 0.082(7) 0.062(6) -0.022(5) -0.003(5) -0.017(5)
C19 0.119(9) 0.122(10) 0.114(9) -0.056(8) -0.012(7) -0.012(8)
C20 0.144(12) 0.174(13) 0.120(11) -0.094(10) 0.025(9) -0.045(11)
C21 0.140(13) 0.154(13) 0.084(9) -0.030(9) 0.000(9) -0.058(10)
C22 0.126(11) 0.188(14) 0.090(9) -0.045(9) -0.041(8) -0.005(10)
C23 0.090(8) 0.158(11) 0.079(7) -0.041(7) -0.010(6) 0.005(7)
C24 0.310(26) 0.457(34) 0.081(11) -0.083(16) 0.017(13) -0.271(25)
C25 0.376(31) 0.363(30) 0.092(12) -0.058(15) 0.021(15) -0.179(25)
C26 0.351(32) 0.771(61) 0.224(22) -0.311(32) 0.084(21) -0.355(38)
N6 0.060(4) 0.062(5) 0.056(4) -0.016(4) 0.005(3) -0.018(4)
C27 0.053(5) 0.073(6) 0.067(6) -0.021(5) -0.002(4) -0.014(5)
C28 0.073(6) 0.065(6) 0.072(6) -0.018(5) -0.008(5) -0.025(5)
C29 0.040(5) 0.071(6) 0.070(6) -0.015(5) -0.007(4) -0.015(4)
C30 0.104(7) 0.106(8) 0.071(6) -0.039(6) 0.004(5) -0.025(6)
C31 0.061(6) 0.075(7) 0.072(6) -0.005(5) -0.014(5) -0.028(5)
C32 0.194(12) 0.106(8) 0.073(7) 0.013(6) -0.032(7) -0.090(9)
C33 0.234(15) 0.142(11) 0.078(8) 0.014(8) -0.033(8) -0.109(11)
C34 0.114(9) 0.106(9) 0.099(9) 0.017(8) -0.011(7) -0.055(7)
C35 0.089(7) 0.085(8) 0.106(9) 0.012(7) 0.006(7) -0.040(6)
C36 0.072(6) 0.073(7) 0.095(7) -0.013(6) -0.003(5) -0.022(5)
C37 0.141(12) 0.168(13) 0.136(11) 0.076(10) -0.014(10) -0.074(11)
C38 0.168(17) 0.504(39) 0.333(27) 0.352(29) 0.014(17) 0.020(21)
C39 0.197(17) 0.332(25) 0.122(12) 0.028(13) 0.026(11) -0.137(17)
B 0.060(6) 0.066(7) 0.055(6) -0.012(5) 0.000(5) -0.013(5)

loop_
_atom_site_label
_atom_site_type_symbol
_atom_site_fract_x
_atom_site_fract_y
_atom_site_fract_z
_atom_site_U_iso_or_equiv
_atom_site_thermal_displace_type
_atom_site_occupancy
_atom_site_calc_flag
_atom_site_refinement_flags
_atom_site_disorder_group
Zn Zn 0.12867(9) 0.17310(9) 0.13098(7) 0.0685(4) Uani 1 d . .
N1 N 0.0353(6) 0.2828(5) 0.0071(4) 0.060(2) Uani 1 d . .
N2 N 0.2934(6) 0.1937(5) 0.0858(5) 0.065(2) Uani 1 d . .
N3 N 0.1696(5) 0.0430(6) 0.0675(4) 0.061(2) Uani 1 d . .
S S 0.0538(3) 0.1824(3) 0.2790(2) 0.1481(14) Uani 1 d . .
H0 H 0.0293(3) 0.2742(3) 0.2869(2) 0.222 Uiso 1 calc R .
N4 N 0.1095(5) 0.2826(5) -0.0743(4) 0.062(2) Uani 1 d . .
C1 C 0.0673(8) 0.3770(7) -0.1443(6) 0.070(2) Uani 1 d . .
C2 C -0.0370(8) 0.4388(7) -0.1099(6) 0.077(3) Uani 1 d . .
H2 H -0.0859(8) 0.5084(7) -0.1429(6) 0.093 Uiso 1 calc R .
C3 C -0.0569(7) 0.3792(6) -0.0169(6) 0.059(2) Uani 1 d . .
C4 C 0.1296(8) 0.4026(8) -0.2403(6) 0.107(3) Uani 1 d . .
H4A H 0.2031(8) 0.4146(8) -0.2281(6) 0.160 Uiso 1 calc R .
H4B H 0.0771(8) 0.4673(8) -0.2841(6) 0.160 Uiso 1 calc R .
H4C H 0.1485(8) 0.3424(8) -0.2702(6) 0.160 Uiso 1 calc R .
C5 C -0.1611(7) 0.4058(7) 0.0478(6) 0.062(2) Uani 1 d . .
C6 C -0.1951(7) 0.3272(7) 0.1156(6) 0.075(2) Uani 1 d . .
H6 H -0.1466(7) 0.2543(7) 0.1265(6) 0.090 Uiso 1 calc R .
C7 C -0.3007(9) 0.3546(8) 0.1681(7) 0.091(3) Uani 1 d . .
H7 H -0.3217(9) 0.2998(8) 0.2139(7) 0.109 Uiso 1 calc R .
C8 C -0.3752(8) 0.4616(9) 0.1538(8) 0.081(3) Uani 1 d . .
C9 C -0.3389(9) 0.5387(8) 0.0872(8) 0.096(3) Uani 1 d . .
H9 H -0.3873(9) 0.6117(8) 0.0765(8) 0.115 Uiso 1 calc R .
C10 C -0.2333(8) 0.5135(7) 0.0348(7) 0.085(3) Uani 1 d . .
H10 H -0.2111(8) 0.5689(7) -0.0092(7) 0.102 Uiso 1 calc R .
C11 C -0.4932(10) 0.4885(10) 0.2106(10) 0.119(4) Uani 1 d . .
H11 H -0.5032(10) 0.4183(10) 0.2448(10) 0.143 Uiso 1 calc R .
C12 C -0.6002(10) 0.5491(14) 0.1431(11) 0.203(8) Uani 1 d . .
H12A H -0.6134(10) 0.5015(14) 0.1074(11) 0.305 Uiso 1 calc R .
H12B H -0.5861(10) 0.6107(14) 0.0970(11) 0.305 Uiso 1 calc R .
H12C H -0.6704(10) 0.5743(14) 0.1811(11) 0.305 Uiso 1 calc R .
C13 C -0.4904(12) 0.5421(15) 0.2861(11) 0.204(8) Uani 1 d . .
H13A H -0.4658(12) 0.6050(15) 0.2580(11) 0.306 Uiso 1 calc R .
H13B H -0.4338(12) 0.4924(15) 0.3377(11) 0.306 Uiso 1 calc R .
H13C H -0.5697(12) 0.5647(15) 0.3132(11) 0.306 Uiso 1 calc R .
N5 N 0.3210(6) 0.1774(5) -0.0064(4) 0.059(2) Uani 1 d . .
C14 C 0.4412(8) 0.1584(6) -0.0201(6) 0.067(2) Uani 1 d . .
C15 C 0.4894(8) 0.1637(6) 0.0629(7) 0.073(2) Uani 1 d . .
H15 H 0.5701(8) 0.1548(6) 0.0738(7) 0.088 Uiso 1 calc R .
C16 C 0.3954(8) 0.1852(6) 0.1291(6) 0.065(2) Uani 1 d . .
C17 C 0.5004(7) 0.1366(7) -0.1146(6) 0.084(3) Uani 1 d . .
H17A H 0.4635(7) 0.1976(7) -0.1693(6) 0.126 Uiso 1 calc R .
H17B H 0.4903(7) 0.0717(7) -0.1245(6) 0.126 Uiso 1 calc R .
H17C H 0.5853(7) 0.1264(7) -0.1106(6) 0.126 Uiso 1 calc R .
C18 C 0.4013(8) 0.1988(7) 0.2299(6) 0.073(2) Uani 1 d . .
C19 C 0.3101(10) 0.2733(9) 0.2655(9) 0.120(4) Uani 1 d . .
H19 H 0.2421(10) 0.3171(9) 0.2257(9) 0.143 Uiso 1 calc R .
C20 C 0.3184(13) 0.2843(12) 0.3620(10) 0.138(5) Uani 1 d . .
H20 H 0.2557(13) 0.3359(12) 0.3849(10) 0.165 Uiso 1 calc R .
C21 C 0.4167(15) 0.2209(13) 0.4226(9) 0.123(4) Uani 1 d . .
C22 C 0.5050(13) 0.1540(12) 0.3854(9) 0.143(5) Uani 1 d . .
H22 H 0.5742(13) 0.1116(12) 0.4242(9) 0.171 Uiso 1 calc R .
C23 C 0.4994(10) 0.1438(9) 0.2901(8) 0.118(4) Uani 1 d . .
H23 H 0.5665(10) 0.0968(9) 0.2665(8) 0.141 Uiso 1 calc R .
C24 C 0.4206(21) 0.2358(22) 0.5283(11) 0.243(11) Uani 1 d . .
H24 H 0.3588(21) 0.3083(22) 0.5182(11) 0.292 Uiso 1 calc R .
C25 C 0.3621(21) 0.1797(18) 0.5939(11) 0.263(11) Uani 1 d . .
H25A H 0.4142(21) 0.1055(18) 0.6173(11) 0.394 Uiso 1 calc R .
H25B H 0.2908(21) 0.1808(18) 0.5629(11) 0.394 Uiso 1 calc R .
H25C H 0.3391(21) 0.2125(18) 0.6487(11) 0.394 Uiso 1 calc R .
C26 C 0.5075(23) 0.2602(27) 0.5493(15) 0.372(20) Uani 1 d . .
H26A H 0.4815(23) 0.3369(27) 0.5463(15) 0.557 Uiso 1 calc R .
H26B H 0.5709(23) 0.2439(27) 0.5029(15) 0.557 Uiso 1 calc R .
H26C H 0.5372(23) 0.2187(27) 0.6150(15) 0.557 Uiso 1 calc R .
N6 N 0.1844(5) 0.0770(5) -0.0334(5) 0.060(2) Uani 1 d . .
C27 C 0.1779(7) 0.0006(8) -0.0773(6) 0.065(2) Uani 1 d . .
C28 C 0.1618(7) -0.0826(7) -0.0055(7) 0.069(2) Uani 1 d . .
H28 H 0.1562(7) -0.1471(7) -0.0146(7) 0.083 Uiso 1 calc R .
C29 C 0.1553(6) -0.0554(7) 0.0838(6) 0.062(2) Uani 1 d . .
C30 C 0.1891(8) 0.0150(8) -0.1870(6) 0.093(3) Uani 1 d . .
H30A H 0.1163(8) 0.0683(8) -0.2197(6) 0.139 Uiso 1 calc R .
H30B H 0.2013(8) -0.0535(8) -0.2023(6) 0.139 Uiso 1 calc R .
H30C H 0.2569(8) 0.0395(8) -0.2093(6) 0.139 Uiso 1 calc R .
C31 C 0.1481(7) -0.1230(8) 0.1817(7) 0.069(2) Uani 1 d . .
C32 C 0.1743(11) -0.1025(9) 0.2659(8) 0.119(4) Uani 1 d . .
H32 H 0.1993(11) -0.0425(9) 0.2614(8) 0.143 Uiso 1 calc R .
C33 C 0.1648(13) -0.1682(11) 0.3584(8) 0.146(5) Uani 1 d . .
H33 H 0.1837(13) -0.1503(11) 0.4139(8) 0.175 Uiso 1 calc R .
C34 C 0.1292(10) -0.2582(10) 0.3726(9) 0.109(4) Uani 1 d . .
C35 C 0.1097(9) -0.2822(8) 0.2879(9) 0.098(3) Uani 1 d . .
H35 H 0.0909(9) -0.3453(8) 0.2924(9) 0.118 Uiso 1 calc R .
C36 C 0.1169(8) -0.2158(8) 0.1955(7) 0.082(3) Uani 1 d . .
H36 H 0.0999(8) -0.2348(8) 0.1400(7) 0.098 Uiso 1 calc R .
C37 C 0.1220(14) -0.3282(12) 0.4750(10) 0.164(6) Uani 1 d . .
H37 H 0.1266(14) -0.2808(12) 0.5163(10) 0.197 Uiso 1 calc R .
C38 C 0.2135(17) -0.4131(21) 0.5078(15) 0.460(26) Uani 1 d . .
H38A H 0.2602(17) -0.3981(21) 0.5528(15) 0.690 Uiso 1 calc R .
H38B H 0.2629(17) -0.4321(21) 0.4534(15) 0.690 Uiso 1 calc R .
H38C H 0.1862(17) -0.4728(21) 0.5418(15) 0.690 Uiso 1 calc R .
C39 C 0.0034(15) -0.3346(15) 0.4960(10) 0.222(9) Uani 1 d . .
H39A H -0.0558(15) -0.2661(15) 0.4647(10) 0.333 Uiso 1 calc R .
H39B H -0.0077(15) -0.3503(15) 0.5664(10) 0.333 Uiso 1 calc R .
H39C H -0.0061(15) -0.3918(15) 0.4712(10) 0.333 Uiso 1 calc R .
B B 0.2207(8) 0.1793(8) -0.0737(7) 0.063(3) Uani 1 d . .
H0A H 0.2504(8) 0.1817(8) -0.1412(7) 0.075 Uiso 1 calc R .

loop_
_atom_type_symbol
_atom_type_description
_atom_type_scat_dispersion_real
_atom_type_scat_dispersion_imag
_atom_type_scat_source
C C 0.0033 0.0016 'International Tables Vol C Tables 4.2.6.8 and 6.1.1.4'
H H 0.0000 0.0000 'International Tables Vol C Tables 4.2.6.8 and 6.1.1.4'
B B 0.0013 0.0007 'International Tables Vol C Tables 4.2.6.8 and 6.1.1.4'
N N 0.0061 0.0033 'International Tables Vol C Tables 4.2.6.8 and 6.1.1.4'
S S 0.1246 0.1234 'International Tables Vol C Tables 4.2.6.8 and 6.1.1.4'
Zn Zn 0.2839 1.4301 'International Tables Vol C Tables 4.2.6.8 and 6.1.1.4'

loop_
_geom_angle_atom_site_label_1
_geom_angle_atom_site_label_2
_geom_angle_atom_site_label_3
_geom_angle
_geom_angle_site_symmetry_1
_geom_angle_site_symmetry_3
_geom_angle_publ_flag
N1 Zn N3 93.0(2) . . y
N1 Zn N2 94.1(2) . . y
N3 Zn N2 89.8(2) . . y
N1 Zn S 119.5(2) . . y
N3 Zn S 127.9(2) . . y
N2 Zn S 123.5(2) . . y
C3 N1 N4 105.6(6) . . y
C3 N1 Zn 138.9(5) . . y
N4 N1 Zn 110.5(4) . . y
C16 N2 N5 107.9(6) . . y
C16 N2 Zn 136.9(5) . . y
N5 N2 Zn 111.3(5) . . y
C29 N3 N6 106.3(6) . . y
C29 N3 Zn 140.1(6) . . y
N6 N3 Zn 110.4(5) . . y
C1 N4 N1 110.6(6) . . y
C1 N4 B 130.6(7) . . y
N1 N4 B 118.8(6) . . y
N4 C1 C2 107.2(7) . . y
N4 C1 C4 123.3(8) . . y
C2 C1 C4 129.6(8) . . y
C1 C2 C3 107.7(7) . . y
N1 C3 C2 108.9(7) . . y
N1 C3 C5 122.0(7) . . y
C2 C3 C5 129.0(8) . . y
C6 C5 C10 118.2(8) . . y
C6 C5 C3 122.6(7) . . y
C10 C5 C3 119.0(8) . . y
C5 C6 C7 121.0(8) . . y
C8 C7 C6 121.3(9) . . y
C9 C8 C7 116.9(9) . . y
C9 C8 C11 123.3(10) . . y
C7 C8 C11 119.9(10) . . y
C8 C9 C10 122.9(9) . . y
C5 C10 C9 119.7(9) . . y
C13 C11 C12 111.9(11) . . y
C13 C11 C8 113.7(10) . . y
C12 C11 C8 112.0(10) . . y
C14 N5 N2 108.8(6) . . y
C14 N5 B 131.4(7) . . y
N2 N5 B 119.8(6) . . y
C15 C14 N5 107.9(7) . . y
C15 C14 C17 130.3(8) . . y
N5 C14 C17 121.8(8) . . y
C14 C15 C16 107.2(8) . . y
N2 C16 C15 108.2(7) . . y
N2 C16 C18 123.6(8) . . y
C15 C16 C18 128.1(8) . . y
C23 C18 C19 115.8(9) . . y
C23 C18 C16 122.4(9) . . y
C19 C18 C16 121.7(9) . . y
C18 C19 C20 120.4(11) . . y
C21 C20 C19 121.4(12) . . y
C22 C21 C20 116.9(12) . . y
C22 C21 C24 123.8(16) . . y
C20 C21 C24 119.2(16) . . y
C21 C22 C23 122.4(12) . . y
C18 C23 C22 122.9(10) . . y
C26 C24 C25 124.4(19) . . y
C26 C24 C21 116.7(18) . . y
C25 C24 C21 113.1(17) . . y
C27 N6 N3 109.4(6) . . y
C27 N6 B 131.2(7) . . y
N3 N6 B 118.8(7) . . y
N6 C27 C28 107.5(7) . . y
N6 C27 C30 121.8(8) . . y
C28 C27 C30 130.7(9) . . y
C27 C28 C29 108.1(8) . . y
N3 C29 C28 108.7(8) . . y
N3 C29 C31 123.3(8) . . y
C28 C29 C31 127.7(9) . . y
C32 C31 C36 114.9(9) . . y
C32 C31 C29 123.4(9) . . y
C36 C31 C29 121.6(9) . . y
C31 C32 C33 121.8(10) . . y
C34 C33 C32 123.4(11) . . y
C33 C34 C35 114.6(10) . . y
C33 C34 C37 121.4(13) . . y
C35 C34 C37 123.8(12) . . y
C34 C35 C36 122.1(11) . . y
C35 C36 C31 122.9(10) . . y
C38 C37 C39 118.8(15) . . y
C38 C37 C34 117.6(14) . . y
C39 C37 C34 112.3(12) . . y
N6 B N5 109.7(6) . . y
N6 B N4 109.6(7) . . y
N5 B N4 108.5(7) . . y

loop_
_geom_bond_atom_site_label_1
_geom_bond_atom_site_label_2
_geom_bond_distance
_geom_bond_site_symmetry_2
_geom_bond_publ_flag
Zn N1 2.051(6) . y
Zn N3 2.062(7) . y
Zn N2 2.072(6) . y
Zn S 2.210(3) . y
N1 C3 1.356(9) . y
N1 N4 1.384(7) . y
N2 C16 1.333(9) . y
N2 N5 1.363(7) . y
N3 C29 1.345(9) . y
N3 N6 1.383(7) . y
N4 C1 1.343(9) . y
N4 B 1.551(10) . y
C1 C2 1.364(10) . y
C1 C4 1.499(10) . y
C2 C3 1.387(10) . y
C3 C5 1.470(10) . y
C5 C6 1.369(10) . y
C5 C10 1.378(10) . y
C6 C7 1.385(10) . y
C7 C8 1.376(12) . y
C8 C9 1.362(12) . y
C8 C11 1.529(12) . y
C9 C10 1.380(11) . y
C11 C13 1.431(15) . y
C11 C12 1.483(15) . y
N5 C14 1.354(9) . y
N5 B 1.542(10) . y
C14 C15 1.352(10) . y
C14 C17 1.503(10) . y
C15 C16 1.392(10) . y
C16 C18 1.477(11) . y
C18 C23 1.345(11) . y
C18 C19 1.364(12) . y
C19 C20 1.409(14) . y
C20 C21 1.37(2) . y
C21 C22 1.303(15) . y
C21 C24 1.55(2) . y
C22 C23 1.383(13) . y
C24 C26 1.24(2) . y
C24 C25 1.33(2) . y
N6 C27 1.349(9) . y
N6 B 1.526(11) . y
C27 C28 1.347(10) . y
C27 C30 1.498(10) . y
C28 C29 1.380(10) . y
C29 C31 1.445(11) . y
C31 C32 1.353(11) . y
C31 C36 1.374(11) . y
C32 C33 1.383(13) . y
C33 C34 1.367(14) . y
C34 C35 1.356(13) . y
C34 C37 1.507(14) . y
C35 C36 1.379(12) . y
C37 C38 1.28(2) . y
C37 C39 1.42(2) . y
